data_7032767
loop_
_publ_author_name
'Mart\'in-Ramos, P'
'Coya, C.'
'Lav\'in, V'
'Mart\'in, I R'
'Silva, M. Ramos'
'Silva, P. S. Pereira'
'Garc\'ia-V\'elez, M'
'Alvarez, A. L.'
'Mart\'in-Gil, J'

_publ_section_title
;
 Active layer solution-processed NIR-OLEDs based on ternary erbium(iii)
 complexes with 1,1,1-trifluoro-2,4-pentanedione and different N,N-donors.
;
_journal_issue 48
_journal_name_full 'Dalton transactions (Cambridge, England : 2003)'
_journal_page_first 18087
_journal_page_last 18096
_journal_paper_doi 10.1039/c4dt01694g
_journal_volume 43
_journal_year 2014
_chemical_formula_sum 'C27 H19 Er F9 N3 O8'
_chemical_formula_weight 851.71
_chemical_name_systematic
; 
 Tris(1,1,1-trifluoro-2,4-pentanedionate)mono(5-nitro-1,10-phenanthroline)erbium(III)
;
_space_group_IT_number 14
_symmetry_cell_setting monoclinic
_symmetry_space_group_name_Hall '-P 2ybc'
_symmetry_space_group_name_H-M 'P 1 21/c 1'
_atom_sites_solution_hydrogens geom
_atom_sites_solution_primary direct
_atom_sites_solution_secondary difmap
_audit_creation_method SHELXL-97
_cell_angle_alpha 90.00
_cell_angle_beta 114.072(3)
_cell_angle_gamma 90.00
_cell_formula_units_Z 4
_cell_length_a 9.7956(9)
_cell_length_b 14.8137(15)
_cell_length_c 24.0161(18)
_cell_measurement_reflns_used 5949
_cell_measurement_temperature 293(2)
_cell_measurement_theta_max 18.27
_cell_measurement_theta_min 2.28
_cell_volume 3181.9(5)
_computing_cell_refinement 'SAINT (Bruker, 2003)'
_computing_data_collection 'APEX2 (Bruker, 2005)'
_computing_data_reduction SAINT
_computing_molecular_graphics 'ORTEPII (Johnson, 1976)'
_computing_publication_material SHELXL-97
_computing_structure_refinement 'SHELXL-97 (Sheldrick, 2008)'
_computing_structure_solution 'SHELXS-97 (Sheldrick, 2008)'
_diffrn_ambient_temperature 293(2)
_diffrn_measured_fraction_theta_full 1.000
_diffrn_measured_fraction_theta_max 0.983
_diffrn_measurement_device_type 'Bruker APEX CCD area-detector'
_diffrn_measurement_method '\f and \w'
_diffrn_radiation_monochromator graphite
_diffrn_radiation_source 'fine-focus sealed tube'
_diffrn_radiation_type MoK\a
_diffrn_radiation_wavelength 0.71073
_diffrn_reflns_av_R_equivalents 0.1239
_diffrn_reflns_av_sigmaI/netI 0.0906
_diffrn_reflns_limit_h_max 12
_diffrn_reflns_limit_h_min -12
_diffrn_reflns_limit_k_max 18
_diffrn_reflns_limit_k_min -18
_diffrn_reflns_limit_l_max 29
_diffrn_reflns_limit_l_min -29
_diffrn_reflns_number 64512
_diffrn_reflns_theta_full 25.00
_diffrn_reflns_theta_max 26.16
_diffrn_reflns_theta_min 1.66
_exptl_absorpt_coefficient_mu 2.741
_exptl_absorpt_correction_T_max 0.999
_exptl_absorpt_correction_T_min 0.855
_exptl_absorpt_correction_type multi-scan
_exptl_absorpt_process_details '(SADABS;  Sheldrick, 2000)'
_exptl_crystal_colour pink
_exptl_crystal_density_diffrn 1.778
_exptl_crystal_density_method 'not measured'
_exptl_crystal_description prism
_exptl_crystal_F_000 1660
_exptl_crystal_size_max 0.13
_exptl_crystal_size_mid 0.07
_exptl_crystal_size_min 0.06
_refine_diff_density_max 0.687
_refine_diff_density_min -1.837
_refine_diff_density_rms 0.134
_refine_ls_extinction_method none
_refine_ls_goodness_of_fit_ref 1.037
_refine_ls_hydrogen_treatment riding
_refine_ls_matrix_type full
_refine_ls_number_parameters 436
_refine_ls_number_reflns 6250
_refine_ls_number_restraints 0
_refine_ls_restrained_S_all 1.037
_refine_ls_R_factor_all 0.1459
_refine_ls_R_factor_gt 0.0670
_refine_ls_shift/su_max 0.001
_refine_ls_shift/su_mean 0.000
_refine_ls_structure_factor_coef Fsqd
_refine_ls_weighting_details 'calc w=1/[\s^2^(Fo^2^)+(0.1000P)^2^+0.0000P] where P=(Fo^2^+2Fc^2^)/3'
_refine_ls_weighting_scheme calc
_refine_ls_wR_factor_gt 0.1639
_refine_ls_wR_factor_ref 0.1960
_reflns_number_gt 3246
_reflns_number_total 6250
_reflns_threshold_expression I>2\s(I)
_cod_data_source_file c4dt01694g2.cif
_cod_data_source_block 263repito
_cod_depositor_comments 'Adding full bibliography for 7032767--7032769.cif.'
_cod_original_sg_symbol_H-M P21/c
_cod_database_code 7032767

loop_
_symmetry_equiv_pos_as_xyz
'x, y, z'
'-x, y+1/2, -z+1/2'
'-x, -y, -z'
'x, -y-1/2, z-1/2'

loop_
_atom_site_label
_atom_site_type_symbol
_atom_site_fract_x
_atom_site_fract_y
_atom_site_fract_z
_atom_site_U_iso_or_equiv
_atom_site_adp_type
_atom_site_occupancy
_atom_site_symmetry_multiplicity
_atom_site_calc_flag
_atom_site_refinement_flags
Er1 Er 0.81265(6) 0.31381(4) 0.35662(2) 0.0634(2) Uani 1 1 d .
F6 F 0.5855(17) 0.1569(11) 0.4754(6) 0.211(6) Uani 1 1 d .
O6 O 0.9277(10) 0.1763(6) 0.3621(4) 0.086(2) Uani 1 1 d .
O2 O 0.5687(9) 0.3339(5) 0.2873(3) 0.075(2) Uani 1 1 d .
N2 N 0.8259(9) 0.4708(6) 0.3154(3) 0.060(2) Uani 1 1 d .
O4 O 0.9757(9) 0.2962(6) 0.4557(3) 0.086(2) Uani 1 1 d .
O5 O 0.6765(9) 0.2152(6) 0.3867(4) 0.087(2) Uani 1 1 d .
N1 N 1.0688(10) 0.3633(7) 0.3642(4) 0.070(3) Uani 1 1 d .
O1 O 0.8100(10) 0.2952(5) 0.2606(4) 0.080(2) Uani 1 1 d .
O3 O 0.7322(8) 0.4117(5) 0.4124(3) 0.072(2) Uani 1 1 d .
C12 C 0.7101(12) 0.5242(8) 0.2918(5) 0.068(3) Uani 1 1 d .
H12 H 0.6269 0.5102 0.2996 0.082 Uiso 1 1 calc R
C11 C 0.7003(13) 0.5991(9) 0.2565(6) 0.086(4) Uani 1 1 d .
H11 H 0.6123 0.6323 0.2394 0.103 Uiso 1 1 calc R
C26 C 0.718(2) 0.3163(9) 0.2079(6) 0.089(4) Uani 1 1 d .
C3 C 1.3445(13) 0.4112(10) 0.3568(5) 0.087(4) Uani 1 1 d .
H3 H 1.4353 0.4249 0.3551 0.105 Uiso 1 1 calc R
C10 C 0.8267(12) 0.6234(8) 0.2475(5) 0.073(3) Uani 1 1 d .
H10 H 0.8254 0.6743 0.2247 0.087 Uiso 1 1 calc R
C4 C 1.2139(13) 0.4658(9) 0.3300(5) 0.079(4) Uani 1 1 d .
C1 C 1.1866(14) 0.3177(9) 0.3911(6) 0.088(4) Uani 1 1 d .
H1 H 1.1827 0.2702 0.4157 0.106 Uiso 1 1 calc R
O8 O 1.4548(12) 0.5891(9) 0.3424(6) 0.139(4) Uani 1 1 d .
C20 C 0.8267(17) 0.0816(10) 0.4141(6) 0.098(4) Uani 1 1 d .
H20 H 0.8367 0.0259 0.4333 0.117 Uiso 1 1 calc R
C8 C 0.9538(13) 0.5716(8) 0.2725(5) 0.072(3) Uani 1 1 d .
N3 N 1.3504(11) 0.5780(8) 0.2948(6) 0.090(3) Uani 1 1 d .
C7 C 1.0896(11) 0.5947(8) 0.2676(5) 0.072(3) Uani 1 1 d .
H7 H 1.0945 0.6439 0.2445 0.086 Uiso 1 1 calc R
C13 C 0.6829(16) 0.4999(11) 0.4852(6) 0.129(6) Uani 1 1 d .
H13A H 0.6332 0.5391 0.4510 0.194 Uiso 1 1 calc R
H13B H 0.7500 0.5347 0.5191 0.194 Uiso 1 1 calc R
H13C H 0.6100 0.4710 0.4964 0.194 Uiso 1 1 calc R
C9 C 0.9512(11) 0.4959(7) 0.3080(5) 0.062(3) Uani 1 1 d .
C6 C 1.2105(14) 0.5433(10) 0.2975(6) 0.084(4) Uani 1 1 d .
C16 C 0.9739(15) 0.3223(10) 0.5053(6) 0.085(4) Uani 1 1 d .
C23 C 0.3359(14) 0.3587(12) 0.2040(7) 0.134(6) Uani 1 1 d .
H23A H 0.2903 0.3102 0.2168 0.201 Uiso 1 1 calc R
H23B H 0.2982 0.3591 0.1603 0.201 Uiso 1 1 calc R
H23C H 0.3127 0.4150 0.2179 0.201 Uiso 1 1 calc R
C19 C 0.9270(15) 0.1040(10) 0.3905(6) 0.085(4) Uani 1 1 d .
C2 C 1.3204(15) 0.3333(11) 0.3866(7) 0.098(4) Uani 1 1 d .
H2 H 1.3976 0.2918 0.4035 0.117 Uiso 1 1 calc R
F9 F 0.772(2) 0.2447(10) 0.1337(6) 0.228(8) Uani 1 1 d .
C5 C 1.0818(11) 0.4398(8) 0.3358(5) 0.062(3) Uani 1 1 d .
F8 F 0.7266(16) 0.3772(9) 0.1177(5) 0.189(5) Uani 1 1 d .
C14 C 0.7701(13) 0.4293(9) 0.4683(5) 0.078(3) Uani 1 1 d .
O7 O 1.3494(11) 0.5959(9) 0.2470(6) 0.147(5) Uani 1 1 d .
C22 C 0.584(3) 0.1012(13) 0.4298(10) 0.124(6) Uani 1 1 d .
C15 C 0.8754(17) 0.3844(10) 0.5142(6) 0.102(5) Uani 1 1 d .
H15 H 0.8840 0.3946 0.5537 0.122 Uiso 1 1 calc R
C21 C 0.7104(16) 0.1377(10) 0.4109(6) 0.087(4) Uani 1 1 d .
F5 F 0.4558(14) 0.1064(12) 0.3951(6) 0.219(8) Uani 1 1 d .
F4 F 0.6217(16) 0.0220(9) 0.4580(7) 0.231(7) Uani 1 1 d .
F7 F 0.9263(18) 0.3410(14) 0.1829(6) 0.236(8) Uani 1 1 d .
C24 C 0.5024(15) 0.3456(9) 0.2307(5) 0.082(4) Uani 1 1 d .
C18 C 1.061(2) 0.0413(11) 0.3977(8) 0.153(8) Uani 1 1 d .
H18A H 1.0284 -0.0043 0.3666 0.230 Uiso 1 1 calc R
H18B H 1.0984 0.0131 0.4371 0.230 Uiso 1 1 calc R
H18C H 1.1391 0.0765 0.3939 0.230 Uiso 1 1 calc R
C25 C 0.5779(17) 0.3432(9) 0.1918(6) 0.090(4) Uani 1 1 d .
H25 H 0.5255 0.3620 0.1517 0.108 Uiso 1 1 calc R
C27 C 0.783(3) 0.3166(15) 0.1592(7) 0.118(6) Uani 1 1 d .
F1 F 1.059(3) 0.1955(13) 0.5638(8) 0.309(14) Uani 1 1 d .
F2 F 1.108(2) 0.3105(10) 0.6118(5) 0.249(9) Uani 1 1 d .
F3 F 1.2154(15) 0.2745(17) 0.5599(7) 0.296(13) Uani 1 1 d .
C17 C 1.091(3) 0.2751(19) 0.5595(7) 0.146(8) Uani 1 1 d .

loop_
_atom_site_aniso_label
_atom_site_aniso_U_11
_atom_site_aniso_U_22
_atom_site_aniso_U_33
_atom_site_aniso_U_23
_atom_site_aniso_U_13
_atom_site_aniso_U_12
Er1 0.0721(4) 0.0677(4) 0.0485(3) -0.0004(3) 0.0227(2) 0.0053(3)
F6 0.251(16) 0.272(18) 0.143(11) 0.004(11) 0.114(11) -0.044(13)
O6 0.105(6) 0.082(6) 0.068(5) 0.003(5) 0.030(5) 0.020(5)
O2 0.085(5) 0.073(6) 0.062(5) 0.000(4) 0.024(4) -0.009(4)
N2 0.060(5) 0.069(6) 0.052(5) -0.007(4) 0.025(4) -0.004(5)
O4 0.090(6) 0.096(7) 0.054(5) 0.004(4) 0.010(4) 0.017(4)
O5 0.092(6) 0.084(6) 0.078(6) 0.011(5) 0.029(5) 0.004(5)
N1 0.078(6) 0.071(7) 0.056(5) 0.017(5) 0.022(5) 0.038(5)
O1 0.110(6) 0.074(6) 0.057(5) -0.005(4) 0.035(5) 0.003(5)
O3 0.068(5) 0.085(6) 0.059(4) -0.003(4) 0.021(4) 0.006(4)
C12 0.062(7) 0.066(8) 0.076(7) 0.010(6) 0.028(6) 0.016(6)
C11 0.069(8) 0.089(10) 0.096(9) 0.013(8) 0.029(7) 0.016(7)
C26 0.138(13) 0.072(9) 0.062(8) -0.010(7) 0.047(9) -0.026(9)
C3 0.062(8) 0.108(12) 0.077(8) 0.001(8) 0.013(6) 0.028(7)
C10 0.059(7) 0.070(8) 0.086(8) 0.015(7) 0.027(6) 0.008(6)
C4 0.068(8) 0.099(11) 0.070(7) 0.010(7) 0.027(6) 0.028(7)
C1 0.083(9) 0.084(10) 0.097(9) 0.014(8) 0.035(7) 0.012(8)
O8 0.083(7) 0.184(12) 0.157(10) -0.029(9) 0.055(7) -0.030(7)
C20 0.121(12) 0.078(10) 0.071(8) 0.019(7) 0.016(8) 0.000(9)
C8 0.080(8) 0.070(8) 0.066(7) 0.000(6) 0.030(6) 0.006(7)
N3 0.054(6) 0.113(10) 0.101(9) 0.009(8) 0.030(7) 0.018(6)
C7 0.050(6) 0.078(9) 0.086(8) 0.032(7) 0.026(6) 0.019(6)
C13 0.122(12) 0.176(17) 0.099(11) -0.031(11) 0.054(10) 0.040(11)
C9 0.062(7) 0.051(7) 0.061(6) -0.003(5) 0.013(5) 0.008(5)
C6 0.086(9) 0.094(10) 0.080(8) 0.006(8) 0.042(7) -0.018(8)
C16 0.090(9) 0.101(11) 0.054(7) -0.005(7) 0.020(6) -0.006(8)
C23 0.078(9) 0.160(15) 0.100(11) -0.045(11) -0.030(8) 0.007(10)
C19 0.093(10) 0.083(10) 0.071(8) 0.016(7) 0.024(7) 0.004(8)
C2 0.085(10) 0.112(13) 0.101(11) 0.007(9) 0.042(8) 0.034(8)
F9 0.42(2) 0.159(12) 0.200(13) -0.051(11) 0.227(16) -0.034(13)
C5 0.055(6) 0.062(8) 0.062(6) 0.000(6) 0.020(5) 0.013(6)
F8 0.263(15) 0.209(13) 0.131(9) 0.044(9) 0.116(10) 0.003(11)
C14 0.084(8) 0.094(10) 0.058(7) -0.011(7) 0.032(7) 0.000(7)
O7 0.084(7) 0.236(15) 0.133(10) 0.065(10) 0.057(7) 0.035(8)
C22 0.171(19) 0.093(13) 0.128(16) 0.057(12) 0.082(15) 0.011(13)
C15 0.127(12) 0.118(13) 0.056(8) -0.013(8) 0.035(8) -0.001(10)
C21 0.092(9) 0.068(9) 0.079(9) 0.030(7) 0.014(7) -0.004(8)
F5 0.121(8) 0.35(2) 0.147(10) 0.040(11) 0.013(8) -0.049(11)
F4 0.267(16) 0.164(12) 0.323(18) 0.122(13) 0.182(14) 0.021(10)
F7 0.204(13) 0.42(2) 0.140(11) 0.026(13) 0.121(11) -0.021(15)
C24 0.105(10) 0.082(9) 0.043(6) -0.011(6) 0.014(7) -0.002(7)
C18 0.217(19) 0.105(13) 0.165(16) 0.065(12) 0.105(15) 0.106(13)
C25 0.100(11) 0.097(11) 0.056(8) 0.013(7) 0.014(8) 0.013(8)
C27 0.173(19) 0.121(15) 0.059(9) 0.002(10) 0.046(11) -0.008(14)
F1 0.35(3) 0.224(19) 0.204(17) 0.131(15) -0.038(16) -0.008(15)
F2 0.33(2) 0.249(17) 0.071(7) -0.028(8) -0.015(10) 0.095(13)
F3 0.094(8) 0.54(4) 0.184(15) 0.198(19) -0.015(8) 0.060(13)
C17 0.144(18) 0.19(2) 0.045(9) 0.032(11) -0.020(10) 0.001(16)

loop_
_atom_type_symbol
_atom_type_description
_atom_type_scat_dispersion_real
_atom_type_scat_dispersion_imag
_atom_type_scat_source
C C 0.0033 0.0016 'International Tables Vol C Tables 4.2.6.8 and 6.1.1.4'
H H 0.0000 0.0000 'International Tables Vol C Tables 4.2.6.8 and 6.1.1.4'
Er Er -0.2586 4.9576 'International Tables Vol C Tables 4.2.6.8 and 6.1.1.4'
F F 0.0171 0.0103 'International Tables Vol C Tables 4.2.6.8 and 6.1.1.4'
N N 0.0061 0.0033 'International Tables Vol C Tables 4.2.6.8 and 6.1.1.4'
O O 0.0106 0.0060 'International Tables Vol C Tables 4.2.6.8 and 6.1.1.4'

loop_
_geom_angle_atom_site_label_1
_geom_angle_atom_site_label_2
_geom_angle_atom_site_label_3
_geom_angle
O4 Er1 O5 81.2(3)
O4 Er1 O6 73.8(3)
O5 Er1 O6 75.6(3)
O4 Er1 O2 147.9(3)
O5 Er1 O2 75.2(3)
O6 Er1 O2 119.6(3)
O4 Er1 O1 138.3(3)
O5 Er1 O1 117.9(3)
O6 Er1 O1 76.0(3)
O2 Er1 O1 73.1(3)
O4 Er1 O3 74.1(3)
O5 Er1 O3 80.7(3)
O6 Er1 O3 142.5(3)
O2 Er1 O3 80.8(3)
O1 Er1 O3 141.5(3)
O4 Er1 N1 73.0(3)
O5 Er1 N1 147.8(3)
O6 Er1 N1 78.8(3)
O2 Er1 N1 135.6(3)
O1 Er1 N1 73.5(3)
O3 Er1 N1 109.6(3)
O4 Er1 N2 112.6(3)
O5 Er1 N2 146.5(3)
O6 Er1 N2 136.6(3)
O2 Er1 N2 78.7(3)
O1 Er1 N2 72.8(3)
O3 Er1 N2 74.8(3)
N1 Er1 N2 64.0(3)
C19 O6 Er1 131.7(9)
C24 O2 Er1 136.4(8)
C12 N2 C9 116.6(10)
C12 N2 Er1 123.2(7)
C9 N2 Er1 119.4(7)
C16 O4 Er1 132.8(8)
C21 O5 Er1 130.3(8)
C1 N1 C5 116.8(11)
C1 N1 Er1 123.4(9)
C5 N1 Er1 119.8(6)
C26 O1 Er1 133.2(9)
C14 O3 Er1 136.1(8)
N2 C12 C11 125.8(11)
N2 C12 H12 117.1
C11 C12 H12 117.1
C12 C11 C10 117.5(11)
C12 C11 H11 121.2
C10 C11 H11 121.2
O1 C26 C25 127.1(13)
O1 C26 C27 114.2(16)
C25 C26 C27 118.6(15)
C4 C3 C2 112.6(12)
C4 C3 H3 123.7
C2 C3 H3 123.7
C8 C10 C11 119.6(12)
C8 C10 H10 120.2
C11 C10 H10 120.2
C6 C4 C5 118.2(11)
C6 C4 C3 122.5(13)
C5 C4 C3 119.4(13)
N1 C1 C2 124.7(14)
N1 C1 H1 117.6
C2 C1 H1 117.6
C19 C20 C21 123.1(13)
C19 C20 H20 118.4
C21 C20 H20 118.4
C10 C8 C9 118.0(11)
C10 C8 C7 122.7(11)
C9 C8 C7 119.1(10)
O7 N3 O8 124.5(14)
O7 N3 C6 118.7(12)
O8 N3 C6 116.7(13)
C6 C7 C8 118.0(11)
C6 C7 H7 121.0
C8 C7 H7 121.0
C14 C13 H13A 109.5
C14 C13 H13B 109.5
H13A C13 H13B 109.5
C14 C13 H13C 109.5
H13A C13 H13C 109.5
H13B C13 H13C 109.5
N2 C9 C8 122.2(9)
N2 C9 C5 117.4(10)
C8 C9 C5 120.3(11)
C7 C6 C4 125.9(11)
C7 C6 N3 114.0(11)
C4 C6 N3 120.1(12)
O4 C16 C15 128.2(12)
O4 C16 C17 112.1(15)
C15 C16 C17 119.7(15)
C24 C23 H23A 109.5
C24 C23 H23B 109.5
H23A C23 H23B 109.5
C24 C23 H23C 109.5
H23A C23 H23C 109.5
H23B C23 H23C 109.5
O6 C19 C20 126.3(13)
O6 C19 C18 111.9(13)
C20 C19 C18 121.8(14)
C1 C2 C3 122.1(13)
C1 C2 H2 118.9
C3 C2 H2 118.9
N1 C5 C4 123.8(10)
N1 C5 C9 117.8(10)
C4 C5 C9 118.3(11)
O3 C14 C15 124.4(12)
O3 C14 C13 118.5(12)
C15 C14 C13 116.9(12)
F5 C22 F4 114(2)
F5 C22 F6 100.5(19)
F4 C22 F6 102.4(17)
F5 C22 C21 120.3(16)
F4 C22 C21 111.2(16)
F6 C22 C21 105.7(17)
C14 C15 C16 122.8(12)
C14 C15 H15 118.6
C16 C15 H15 118.6
O5 C21 C20 128.6(13)
O5 C21 C22 110.6(13)
C20 C21 C22 120.1(13)
O2 C24 C25 122.3(12)
O2 C24 C23 118.1(13)
C25 C24 C23 119.5(12)
C19 C18 H18A 109.5
C19 C18 H18B 109.5
H18A C18 H18B 109.5
C19 C18 H18C 109.5
H18A C18 H18C 109.5
H18B C18 H18C 109.5
C26 C25 C24 125.0(12)
C26 C25 H25 117.5
C24 C25 H25 117.5
F9 C27 F8 107.5(16)
F9 C27 F7 109(2)
F8 C27 F7 100.9(18)
F9 C27 C26 113.5(17)
F8 C27 C26 113.8(18)
F7 C27 C26 111.6(14)
F3 C17 F1 106(3)
F3 C17 F2 105(2)
F1 C17 F2 104(2)
F3 C17 C16 114.6(19)
F1 C17 C16 113(2)
F2 C17 C16 113(2)

loop_
_geom_bond_atom_site_label_1
_geom_bond_atom_site_label_2
_geom_bond_distance
Er1 O4 2.277(7)
Er1 O5 2.285(9)
Er1 O6 2.306(8)
Er1 O2 2.307(8)
Er1 O1 2.313(8)
Er1 O3 2.318(7)
Er1 N1 2.548(10)
Er1 N2 2.552(9)
F6 C22 1.37(2)
O6 C19 1.271(14)
O2 C24 1.258(12)
N2 C12 1.307(12)
N2 C9 1.361(13)
O4 C16 1.258(14)
O5 C21 1.269(14)
N1 C1 1.263(14)
N1 C5 1.356(13)
O1 C26 1.259(15)
O3 C14 1.266(12)
C12 C11 1.376(15)
C12 H12 0.9300
C11 C10 1.389(15)
C11 H11 0.9300
C26 C25 1.322(19)
C26 C27 1.55(2)
C3 C4 1.426(15)
C3 C2 1.427(18)
C3 H3 0.9300
C10 C8 1.374(14)
C10 H10 0.9300
C4 C6 1.380(16)
C4 C5 1.410(15)
C1 C2 1.379(17)
C1 H1 0.9300
O8 N3 1.194(13)
C20 C19 1.361(18)
C20 C21 1.387(18)
C20 H20 0.9300
C8 C9 1.416(15)
C8 C7 1.424(15)
N3 O7 1.174(13)
N3 C6 1.489(16)
C7 C6 1.343(15)
C7 H7 0.9300
C13 C14 1.508(17)
C13 H13A 0.9600
C13 H13B 0.9600
C13 H13C 0.9600
C9 C5 1.441(13)
C16 C15 1.412(18)
C16 C17 1.51(2)
C23 C24 1.502(17)
C23 H23A 0.9600
C23 H23B 0.9600
C23 H23C 0.9600
C19 C18 1.559(18)
C2 H2 0.9300
F9 C27 1.211(19)
F8 C27 1.288(19)
C14 C15 1.340(17)
C22 F5 1.19(2)
C22 F4 1.330(17)
C22 C21 1.58(2)
C15 H15 0.9300
F7 C27 1.33(2)
C24 C25 1.408(18)
C18 H18A 0.9600
C18 H18B 0.9600
C18 H18C 0.9600
C25 H25 0.9300
F1 C17 1.24(3)
F2 C17 1.31(2)
F3 C17 1.21(3)

loop_
_geom_torsion_atom_site_label_1
_geom_torsion_atom_site_label_2
_geom_torsion_atom_site_label_3
_geom_torsion_atom_site_label_4
_geom_torsion
O4 Er1 O6 C19 63.8(11)
O5 Er1 O6 C19 -21.1(11)
O2 Er1 O6 C19 -84.4(11)
O1 Er1 O6 C19 -145.3(11)
O3 Er1 O6 C19 31.4(13)
N1 Er1 O6 C19 139.1(11)
N2 Er1 O6 C19 169.8(10)
O4 Er1 O2 C24 176.8(10)
O5 Er1 O2 C24 -139.2(12)
O6 Er1 O2 C24 -75.6(12)
O1 Er1 O2 C24 -13.2(11)
O3 Er1 O2 C24 138.2(11)
N1 Er1 O2 C24 29.5(13)
N2 Er1 O2 C24 62.0(11)
O4 Er1 N2 C12 -123.5(8)
O5 Er1 N2 C12 -14.2(10)
O6 Er1 N2 C12 146.4(8)
O2 Er1 N2 C12 25.0(8)
O1 Er1 N2 C12 100.6(8)
O3 Er1 N2 C12 -58.4(8)
N1 Er1 N2 C12 -179.7(9)
O4 Er1 N2 C9 67.5(7)
O5 Er1 N2 C9 176.9(7)
O6 Er1 N2 C9 -22.5(9)
O2 Er1 N2 C9 -143.9(7)
O1 Er1 N2 C9 -68.3(7)
O3 Er1 N2 C9 132.7(7)
N1 Er1 N2 C9 11.3(7)
O5 Er1 O4 C16 -71.2(12)
O6 Er1 O4 C16 -148.7(12)
O2 Er1 O4 C16 -28.4(15)
O1 Er1 O4 C16 166.2(11)
O3 Er1 O4 C16 11.5(11)
N1 Er1 O4 C16 128.4(12)
N2 Er1 O4 C16 77.0(12)
O4 Er1 O5 C21 -55.7(11)
O6 Er1 O5 C21 19.8(11)
O2 Er1 O5 C21 146.2(11)
O1 Er1 O5 C21 85.0(11)
O3 Er1 O5 C21 -130.9(11)
N1 Er1 O5 C21 -18.8(14)
N2 Er1 O5 C21 -173.9(10)
O4 Er1 N1 C1 47.5(10)
O5 Er1 N1 C1 9.2(13)
O6 Er1 N1 C1 -28.8(10)
O2 Er1 N1 C1 -149.9(9)
O1 Er1 N1 C1 -107.3(10)
O3 Er1 N1 C1 113.2(10)
N2 Er1 N1 C1 174.2(10)
O4 Er1 N1 C5 -136.0(8)
O5 Er1 N1 C5 -174.3(7)
O6 Er1 N1 C5 147.7(8)
O2 Er1 N1 C5 26.5(9)
O1 Er1 N1 C5 69.2(8)
O3 Er1 N1 C5 -70.4(8)
N2 Er1 N1 C5 -9.3(7)
O4 Er1 O1 C26 -170.9(10)
O5 Er1 O1 C26 79.5(11)
O6 Er1 O1 C26 144.6(11)
O2 Er1 O1 C26 17.2(11)
O3 Er1 O1 C26 -32.2(13)
N1 Er1 O1 C26 -133.1(11)
N2 Er1 O1 C26 -65.9(11)
O4 Er1 O3 C14 -4.4(11)
O5 Er1 O3 C14 79.1(11)
O6 Er1 O3 C14 27.9(13)
O2 Er1 O3 C14 155.4(11)
O1 Er1 O3 C14 -157.2(10)
N1 Er1 O3 C14 -69.3(11)
N2 Er1 O3 C14 -123.9(11)
C9 N2 C12 C11 5.3(16)
Er1 N2 C12 C11 -164.0(9)
N2 C12 C11 C10 -3.5(19)
Er1 O1 C26 C25 -13(2)
Er1 O1 C26 C27 162.2(10)
C12 C11 C10 C8 1.4(18)
C2 C3 C4 C6 -178.3(13)
C2 C3 C4 C5 0.8(17)
C5 N1 C1 C2 -9.2(19)
Er1 N1 C1 C2 167.3(11)
C11 C10 C8 C9 -1.4(17)
C11 C10 C8 C7 -176.9(11)
C10 C8 C7 C6 175.1(12)
C9 C8 C7 C6 -0.3(17)
C12 N2 C9 C8 -5.1(15)
Er1 N2 C9 C8 164.5(8)
C12 N2 C9 C5 177.6(9)
Er1 N2 C9 C5 -12.7(12)
C10 C8 C9 N2 3.4(16)
C7 C8 C9 N2 179.0(10)
C10 C8 C9 C5 -179.4(10)
C7 C8 C9 C5 -3.8(15)
C8 C7 C6 C4 4(2)
C8 C7 C6 N3 -174.2(11)
C5 C4 C6 C7 -4(2)
C3 C4 C6 C7 175.3(13)
C5 C4 C6 N3 174.5(11)
C3 C4 C6 N3 -6.3(19)
O7 N3 C6 C7 -51.4(19)
O8 N3 C6 C7 125.6(14)
O7 N3 C6 C4 130.0(15)
O8 N3 C6 C4 -53.0(19)
Er1 O4 C16 C15 -11(2)
Er1 O4 C16 C17 166.6(13)
Er1 O6 C19 C20 18(2)
Er1 O6 C19 C18 -160.8(10)
C21 C20 C19 O6 -1(2)
C21 C20 C19 C18 176.9(14)
N1 C1 C2 C3 8(2)
C4 C3 C2 C1 -4(2)
C1 N1 C5 C4 6.2(16)
Er1 N1 C5 C4 -170.5(8)
C1 N1 C5 C9 -176.3(10)
Er1 N1 C5 C9 7.0(12)
C6 C4 C5 N1 177.0(11)
C3 C4 C5 N1 -2.1(17)
C6 C4 C5 C9 -0.5(16)
C3 C4 C5 C9 -179.7(10)
N2 C9 C5 N1 3.8(14)
C8 C9 C5 N1 -173.6(10)
N2 C9 C5 C4 -178.5(10)
C8 C9 C5 C4 4.1(15)
Er1 O3 C14 C15 -5(2)
Er1 O3 C14 C13 -179.2(9)
O3 C14 C15 C16 11(2)
C13 C14 C15 C16 -174.3(14)
O4 C16 C15 C14 -4(2)
C17 C16 C15 C14 179.3(17)
Er1 O5 C21 C20 -16(2)
Er1 O5 C21 C22 173.7(11)
C19 C20 C21 O5 1(2)
C19 C20 C21 C22 170.2(15)
F5 C22 C21 O5 46(3)
F4 C22 C21 O5 -176.9(17)
F6 C22 C21 O5 -66.5(18)
F5 C22 C21 C20 -125(2)
F4 C22 C21 C20 12(3)
F6 C22 C21 C20 122.1(16)
Er1 O2 C24 C25 4(2)
Er1 O2 C24 C23 -178.3(9)
O1 C26 C25 C24 -6(2)
C27 C26 C25 C24 179.2(15)
O2 C24 C25 C26 10(2)
C23 C24 C25 C26 -167.1(15)
O1 C26 C27 F9 91(2)
C25 C26 C27 F9 -94(2)
O1 C26 C27 F8 -146.1(16)
C25 C26 C27 F8 29(2)
O1 C26 C27 F7 -33(2)
C25 C26 C27 F7 142.8(18)
O4 C16 C17 F3 49(3)
C15 C16 C17 F3 -133(2)
O4 C16 C17 F1 -73(3)
C15 C16 C17 F1 105(3)
O4 C16 C17 F2 170(2)
C15 C16 C17 F2 -13(3)
